data_4069982
loop_
_publ_author_name
'Enk, Barbara'
'Kopacka, Holger'
'Wurst, Klaus'
'M\"uller, Thomas'
'Bildstein, Benno'

_publ_section_title
;
 An Efficient, Modular Route to New 2-Acyl-6-aminopentafulvenes and
 Planar-Chiral [N,O]-Functionalized Pentamethylruthenocenes
;
_journal_issue 18
_journal_name_full Organometallics
_journal_page_first 5575
_journal_paper_doi 10.1021/om900549c
_journal_volume 28
_journal_year 2009
_chemical_formula_sum 'C30 H29 Br2 N O Ru'
_chemical_formula_weight 680.43
_chemical_name_systematic
; 
 ? 
;
_space_group_IT_number 29
_symmetry_cell_setting orthorhombic
_symmetry_space_group_name_Hall 'P 2c -2ac'
_symmetry_space_group_name_H-M 'P c a 21'
_atom_sites_solution_hydrogens geom
_atom_sites_solution_primary direct
_atom_sites_solution_secondary difmap
_audit_creation_method SHELXL-97
_cell_angle_alpha 90.00
_cell_angle_beta 90.00
_cell_angle_gamma 90.00
_cell_formula_units_Z 4
_cell_length_a 15.3144(3)
_cell_length_b 14.2173(2)
_cell_length_c 12.2837(2)
_cell_measurement_reflns_used 20202
_cell_measurement_temperature 233(2)
_cell_measurement_theta_max 26.0
_cell_measurement_theta_min 1.0
_cell_volume 2674.52(8)
_computing_data_collection COLLECT
_computing_data_reduction 'DENZO and SCALEPACK'
_computing_structure_refinement 'SHELXL-97 (Sheldrick, 1997)'
_computing_structure_solution 'SHELXS-97 (Sheldrick, 1990)'
_diffrn_ambient_temperature 233(2)
_diffrn_measured_fraction_theta_full 0.999
_diffrn_measured_fraction_theta_max 0.999
_diffrn_measurement_device_type 'Nonius KappaCCD'
_diffrn_measurement_method 'phi- and omega-scans'
_diffrn_radiation_monochromator graphite
_diffrn_radiation_source 'fine-focus sealed tube'
_diffrn_radiation_type MoK\a
_diffrn_radiation_wavelength 0.71073
_diffrn_reflns_av_R_equivalents 0.0374
_diffrn_reflns_av_sigmaI/netI 0.0307
_diffrn_reflns_limit_h_max 18
_diffrn_reflns_limit_h_min -18
_diffrn_reflns_limit_k_max 17
_diffrn_reflns_limit_k_min -14
_diffrn_reflns_limit_l_max 12
_diffrn_reflns_limit_l_min -15
_diffrn_reflns_number 14951
_diffrn_reflns_theta_full 26.00
_diffrn_reflns_theta_max 26.00
_diffrn_reflns_theta_min 1.95
_diffrn_standards_number 0
_exptl_absorpt_coefficient_mu 3.598
_exptl_absorpt_correction_type none
_exptl_crystal_colour yellow
_exptl_crystal_density_diffrn 1.690
_exptl_crystal_density_method 'not measured'
_exptl_crystal_description prism
_exptl_crystal_F_000 1352
_exptl_crystal_size_max 0.4
_exptl_crystal_size_mid 0.2
_exptl_crystal_size_min 0.09
_refine_diff_density_max 0.478
_refine_diff_density_min -0.597
_refine_diff_density_rms 0.061
_refine_ls_abs_structure_details 'Flack H D (1983), Acta Cryst. A39, 876-881'
_refine_ls_abs_structure_Flack 0.140(8)
_refine_ls_extinction_method none
_refine_ls_goodness_of_fit_ref 1.023
_refine_ls_hydrogen_treatment constr
_refine_ls_matrix_type full
_refine_ls_number_parameters 322
_refine_ls_number_reflns 4941
_refine_ls_number_restraints 1
_refine_ls_restrained_S_all 1.023
_refine_ls_R_factor_all 0.0320
_refine_ls_R_factor_gt 0.0290
_refine_ls_shift/su_max 0.002
_refine_ls_shift/su_mean 0.000
_refine_ls_structure_factor_coef Fsqd
_refine_ls_weighting_details 'calc w=1/[\s^2^(Fo^2^)+(0.0334P)^2^+2.5365P] where P=(Fo^2^+2Fc^2^)/3'
_refine_ls_weighting_scheme calc
_refine_ls_wR_factor_gt 0.0678
_refine_ls_wR_factor_ref 0.0692
_reflns_number_gt 4674
_reflns_number_total 4941
_reflns_threshold_expression >2sigma(I)
_cod_data_source_file om900549c_si_001.cif
_cod_data_source_block 14
_cod_original_sg_symbol_H-M Pca21
_cod_database_code 4069982

loop_
_symmetry_equiv_pos_as_xyz
'x, y, z'
'-x, -y, z+1/2'
'x+1/2, -y, z'
'-x+1/2, y, z+1/2'

loop_
_atom_site_label
_atom_site_type_symbol
_atom_site_fract_x
_atom_site_fract_y
_atom_site_fract_z
_atom_site_U_iso_or_equiv
_atom_site_adp_type
_atom_site_occupancy
_atom_site_symmetry_multiplicity
_atom_site_calc_flag
_atom_site_refinement_flags
Ru1 Ru -0.450733(18) 0.876966(17) 0.31402(3) 0.02846(8) Uani 1 1 d .
Br1 Br -0.41208(3) 0.53986(4) 0.47364(4) 0.06161(14) Uani 1 1 d .
Br2 Br -0.33810(3) 0.48069(4) 0.02557(4) 0.05708(13) Uani 1 1 d .
O1 O -0.6228(3) 0.7580(3) 0.1204(4) 0.0760(12) Uani 1 1 d .
N1 N -0.3974(2) 0.5907(2) 0.2256(3) 0.0353(7) Uani 1 1 d .
C1 C -0.4128(3) 0.9374(3) 0.4710(3) 0.0386(9) Uani 1 1 d .
C2 C -0.4546(3) 1.0070(3) 0.4046(3) 0.0388(9) Uani 1 1 d .
C3 C -0.5421(3) 0.9770(3) 0.3841(3) 0.0387(9) Uani 1 1 d .
C4 C -0.5543(3) 0.8876(3) 0.4368(3) 0.0387(9) Uani 1 1 d .
C5 C -0.4760(4) 0.8636(3) 0.4898(4) 0.0412(10) Uani 1 1 d .
C6 C -0.3411(3) 0.8396(3) 0.2073(3) 0.0361(9) Uani 1 1 d .
H6 H -0.2823 0.8457 0.2280 0.043 Uiso 1 1 calc .
C7 C -0.3920(3) 0.9106(3) 0.1558(3) 0.0389(9) Uani 1 1 d .
H7 H -0.3725 0.9710 0.1365 0.047 Uiso 1 1 calc .
C8 C -0.4760(4) 0.8747(3) 0.1390(4) 0.0390(11) Uani 1 1 d .
H8 H -0.5222 0.9072 0.1055 0.047 Uiso 1 1 calc .
C9 C -0.4807(3) 0.7798(3) 0.1811(3) 0.0338(8) Uani 1 1 d .
C10 C -0.3937(3) 0.7574(3) 0.2226(3) 0.0321(8) Uani 1 1 d .
C11 C -0.3559(2) 0.6651(3) 0.2514(3) 0.0317(8) Uani 1 1 d .
C12 C -0.2652(2) 0.6671(2) 0.2976(3) 0.0318(8) Uani 1 1 d .
C13 C -0.2463(3) 0.7174(3) 0.3925(3) 0.0424(9) Uani 1 1 d .
H13 H -0.2915 0.7481 0.4302 0.051 Uiso 1 1 calc .
C14 C -0.1625(3) 0.7224(3) 0.4310(4) 0.0498(11) Uani 1 1 d .
H14 H -0.1506 0.7563 0.4949 0.060 Uiso 1 1 calc .
C15 C -0.0955(3) 0.6778(3) 0.3763(4) 0.0516(12) Uani 1 1 d .
H15 H -0.0380 0.6817 0.4029 0.062 Uiso 1 1 calc .
C16 C -0.1127(3) 0.6274(3) 0.2827(4) 0.0498(12) Uani 1 1 d .
H16 H -0.0671 0.5972 0.2454 0.060 Uiso 1 1 calc .
C17 C -0.1974(3) 0.6215(3) 0.2440(4) 0.0405(9) Uani 1 1 d .
H17 H -0.2092 0.5863 0.1808 0.049 Uiso 1 1 calc .
C18 C -0.3677(3) 0.5003(3) 0.2531(4) 0.0357(9) Uani 1 1 d .
C19 C -0.3719(3) 0.4640(3) 0.3578(4) 0.0443(10) Uani 1 1 d .
C20 C -0.3493(3) 0.3710(3) 0.3817(5) 0.0569(14) Uani 1 1 d .
H20 H -0.3532 0.3481 0.4533 0.068 Uiso 1 1 calc .
C21 C -0.3214(3) 0.3136(3) 0.2986(6) 0.0613(15) Uani 1 1 d .
H21 H -0.3044 0.2515 0.3141 0.074 Uiso 1 1 calc .
C22 C -0.3179(3) 0.3456(3) 0.1931(5) 0.0554(13) Uani 1 1 d .
H22 H -0.2992 0.3057 0.1367 0.066 Uiso 1 1 calc .
C23 C -0.3422(3) 0.4370(3) 0.1708(4) 0.0421(10) Uani 1 1 d .
C24 C -0.5643(3) 0.7286(3) 0.1804(3) 0.0424(10) Uani 1 1 d .
C25 C -0.5814(3) 0.6469(3) 0.2533(5) 0.0530(12) Uani 1 1 d .
H25A H -0.6416 0.6485 0.2774 0.080 Uiso 1 1 calc R
H25B H -0.5429 0.6502 0.3159 0.080 Uiso 1 1 calc R
H25C H -0.5706 0.5889 0.2139 0.080 Uiso 1 1 calc R
C01 C -0.3235(3) 0.9457(4) 0.5187(4) 0.0638(14) Uani 1 1 d .
H01A H -0.2839 0.9713 0.4647 0.096 Uiso 1 1 calc R
H01B H -0.3032 0.8840 0.5411 0.096 Uiso 1 1 calc R
H01C H -0.3254 0.9871 0.5814 0.096 Uiso 1 1 calc R
C02 C -0.4150(4) 1.0980(3) 0.3697(5) 0.0617(14) Uani 1 1 d .
H02A H -0.4408 1.1176 0.3012 0.093 Uiso 1 1 calc R
H02B H -0.3525 1.0900 0.3604 0.093 Uiso 1 1 calc R
H02C H -0.4259 1.1455 0.4247 0.093 Uiso 1 1 calc R
C03 C -0.6095(3) 1.0314(3) 0.3218(5) 0.0608(12) Uani 1 1 d .
H03A H -0.6408 1.0726 0.3711 0.091 Uiso 1 1 calc R
H03B H -0.6502 0.9881 0.2879 0.091 Uiso 1 1 calc R
H03C H -0.5810 1.0687 0.2660 0.091 Uiso 1 1 calc R
C04 C -0.6387(3) 0.8353(4) 0.4407(5) 0.0649(14) Uani 1 1 d .
H04A H -0.6272 0.7686 0.4492 0.097 Uiso 1 1 calc R
H04B H -0.6707 0.8458 0.3737 0.097 Uiso 1 1 calc R
H04C H -0.6730 0.8574 0.5019 0.097 Uiso 1 1 calc R
C05 C -0.4635(4) 0.7815(4) 0.5645(4) 0.0625(14) Uani 1 1 d .
H05A H -0.4917 0.7944 0.6337 0.094 Uiso 1 1 calc R
H05B H -0.4017 0.7712 0.5762 0.094 Uiso 1 1 calc R
H05C H -0.4892 0.7258 0.5321 0.094 Uiso 1 1 calc R

loop_
_atom_site_aniso_label
_atom_site_aniso_U_11
_atom_site_aniso_U_22
_atom_site_aniso_U_33
_atom_site_aniso_U_23
_atom_site_aniso_U_13
_atom_site_aniso_U_12
Ru1 0.03620(14) 0.02484(13) 0.02435(13) 0.00036(13) 0.00248(14) 0.00177(11)
Br1 0.0587(3) 0.0781(3) 0.0480(3) 0.0071(3) 0.0075(2) 0.0069(3)
Br2 0.0600(3) 0.0596(3) 0.0517(3) -0.0137(2) -0.0022(2) 0.0036(2)
O1 0.062(2) 0.085(3) 0.081(3) 0.021(2) -0.031(2) -0.010(2)
N1 0.0381(17) 0.0302(17) 0.0374(18) -0.0039(14) -0.0016(14) 0.0047(14)
C1 0.046(2) 0.046(2) 0.0239(17) -0.0100(19) 0.0020(17) 0.0027(19)
C2 0.056(3) 0.032(2) 0.0289(19) -0.0076(16) 0.0094(18) -0.0011(17)
C3 0.050(3) 0.030(2) 0.036(2) -0.0053(16) 0.0071(18) 0.0084(17)
C4 0.048(2) 0.035(2) 0.033(2) -0.0032(16) 0.0139(18) 0.0016(17)
C5 0.053(3) 0.038(2) 0.032(3) 0.0010(17) 0.010(2) 0.008(2)
C6 0.042(2) 0.034(2) 0.032(2) 0.0033(16) 0.0084(17) -0.0002(17)
C7 0.056(3) 0.033(2) 0.028(2) 0.0026(17) 0.0084(18) -0.001(2)
C8 0.060(3) 0.037(2) 0.020(2) 0.0064(15) -0.002(2) 0.0101(19)
C9 0.041(2) 0.0332(19) 0.0272(18) -0.0046(15) -0.0027(16) 0.0063(17)
C10 0.038(2) 0.0335(19) 0.0243(18) -0.0012(15) 0.0031(15) 0.0033(16)
C11 0.038(2) 0.0293(19) 0.0280(19) -0.0024(14) 0.0049(16) 0.0038(16)
C12 0.0336(18) 0.0271(16) 0.035(2) 0.0035(15) 0.0013(16) 0.0008(14)
C13 0.046(2) 0.042(2) 0.039(2) -0.0059(18) -0.0017(18) 0.0051(19)
C14 0.056(3) 0.050(3) 0.044(2) -0.004(2) -0.015(2) -0.004(2)
C15 0.038(2) 0.055(3) 0.062(3) 0.009(2) -0.010(2) -0.005(2)
C16 0.037(2) 0.049(3) 0.064(4) 0.004(2) 0.004(2) 0.0001(19)
C17 0.039(2) 0.034(2) 0.048(2) -0.0044(18) 0.006(2) -0.0011(17)
C18 0.0262(17) 0.032(2) 0.049(2) -0.0017(18) -0.0013(18) -0.0025(15)
C19 0.032(2) 0.042(2) 0.059(3) 0.007(2) -0.0014(19) -0.0045(18)
C20 0.041(3) 0.047(3) 0.082(4) 0.023(3) -0.006(3) -0.010(2)
C21 0.045(2) 0.029(2) 0.110(5) 0.009(3) -0.008(3) -0.0051(18)
C22 0.044(3) 0.030(2) 0.092(4) -0.013(2) -0.008(3) -0.0039(19)
C23 0.035(2) 0.035(2) 0.056(3) -0.0036(19) -0.0025(19) -0.0041(17)
C24 0.046(2) 0.043(2) 0.039(2) -0.0053(18) -0.0090(19) 0.0034(19)
C25 0.040(2) 0.044(2) 0.076(3) 0.004(2) 0.005(2) 0.000(2)
C01 0.058(3) 0.090(4) 0.044(3) -0.019(3) -0.007(2) 0.003(3)
C02 0.088(4) 0.038(2) 0.059(3) -0.005(2) 0.017(3) -0.015(2)
C03 0.064(3) 0.060(3) 0.059(3) 0.004(3) 0.000(3) 0.026(2)
C04 0.050(3) 0.067(3) 0.078(4) -0.007(3) 0.022(3) -0.012(2)
C05 0.095(4) 0.052(3) 0.041(3) 0.010(2) 0.016(3) 0.020(3)

loop_
_atom_type_symbol
_atom_type_description
_atom_type_scat_dispersion_real
_atom_type_scat_dispersion_imag
_atom_type_scat_source
C C 0.0033 0.0016 'International Tables Vol C Tables 4.2.6.8 and 6.1.1.4'
H H 0.0000 0.0000 'International Tables Vol C Tables 4.2.6.8 and 6.1.1.4'
N N 0.0061 0.0033 'International Tables Vol C Tables 4.2.6.8 and 6.1.1.4'
O O 0.0106 0.0060 'International Tables Vol C Tables 4.2.6.8 and 6.1.1.4'
Br Br -0.2901 2.4595 'International Tables Vol C Tables 4.2.6.8 and 6.1.1.4'
Ru Ru -1.2594 0.8363 'International Tables Vol C Tables 4.2.6.8 and 6.1.1.4'

loop_
_geom_angle_atom_site_label_1
_geom_angle_atom_site_label_2
_geom_angle_atom_site_label_3
_geom_angle
C2 Ru1 C3 38.51(16)
C2 Ru1 C8 121.00(15)
C3 Ru1 C8 106.60(17)
C2 Ru1 C9 156.89(15)
C3 Ru1 C9 125.02(16)
C8 Ru1 C9 38.63(15)
C2 Ru1 C1 38.50(16)
C3 Ru1 C1 64.23(16)
C8 Ru1 C1 156.85(16)
C9 Ru1 C1 163.92(15)
C2 Ru1 C4 64.34(15)
C3 Ru1 C4 38.47(15)
C8 Ru1 C4 123.34(19)
C9 Ru1 C4 113.89(16)
C1 Ru1 C4 63.87(16)
C2 Ru1 C7 106.34(15)
C3 Ru1 C7 118.21(16)
C8 Ru1 C7 37.29(18)
C9 Ru1 C7 64.05(16)
C1 Ru1 C7 125.84(16)
C4 Ru1 C7 152.94(16)
C2 Ru1 C6 122.44(15)
C3 Ru1 C6 152.58(15)
C8 Ru1 C6 62.88(18)
C9 Ru1 C6 64.01(15)
C1 Ru1 C6 114.70(16)
C4 Ru1 C6 168.51(15)
C7 Ru1 C6 37.83(15)
C2 Ru1 C5 64.13(16)
C3 Ru1 C5 63.56(16)
C8 Ru1 C5 158.86(15)
C9 Ru1 C5 129.85(17)
C1 Ru1 C5 38.45(18)
C4 Ru1 C5 37.32(18)
C7 Ru1 C5 163.60(19)
C6 Ru1 C5 134.34(17)
C2 Ru1 C10 158.25(15)
C3 Ru1 C10 163.01(15)
C8 Ru1 C10 63.88(15)
C9 Ru1 C10 38.76(14)
C1 Ru1 C10 129.97(15)
C4 Ru1 C10 133.30(15)
C7 Ru1 C10 63.68(14)
C6 Ru1 C10 37.85(14)
C5 Ru1 C10 119.99(15)
C11 N1 C18 122.5(3)
C2 C1 C5 107.0(4)
C2 C1 C01 125.4(4)
C5 C1 C01 127.4(4)
C2 C1 Ru1 69.6(2)
C5 C1 Ru1 71.2(2)
C01 C1 Ru1 128.3(3)
C3 C2 C1 108.2(3)
C3 C2 C02 126.2(4)
C1 C2 C02 125.5(4)
C3 C2 Ru1 71.3(2)
C1 C2 Ru1 71.9(2)
C02 C2 Ru1 125.7(3)
C2 C3 C4 107.8(4)
C2 C3 C03 125.5(4)
C4 C3 C03 126.6(4)
C2 C3 Ru1 70.2(2)
C4 C3 Ru1 71.5(2)
C03 C3 Ru1 125.3(3)
C5 C4 C3 108.2(4)
C5 C4 C04 127.1(4)
C3 C4 C04 124.5(4)
C5 C4 Ru1 71.7(3)
C3 C4 Ru1 70.0(2)
C04 C4 Ru1 127.9(3)
C4 C5 C1 108.7(4)
C4 C5 C05 125.5(5)
C1 C5 C05 125.4(5)
C4 C5 Ru1 71.0(3)
C1 C5 Ru1 70.3(2)
C05 C5 Ru1 130.3(3)
C7 C6 C10 109.3(4)
C7 C6 Ru1 71.1(2)
C10 C6 Ru1 71.9(2)
C8 C7 C6 108.1(3)
C8 C7 Ru1 71.0(2)
C6 C7 Ru1 71.1(2)
C7 C8 C9 109.4(4)
C7 C8 Ru1 71.7(2)
C9 C8 Ru1 70.8(2)
C8 C9 C10 106.4(4)
C8 C9 C24 120.1(4)
C10 C9 C24 133.3(4)
C8 C9 Ru1 70.6(2)
C10 C9 Ru1 71.7(2)
C24 C9 Ru1 119.9(3)
C6 C10 C9 106.8(3)
C6 C10 C11 122.4(3)
C9 C10 C11 129.4(3)
C6 C10 Ru1 70.2(2)
C9 C10 Ru1 69.5(2)
C11 C10 Ru1 135.6(3)
N1 C11 C10 118.8(3)
N1 C11 C12 124.8(3)
C10 C11 C12 115.9(3)
C17 C12 C13 118.7(4)
C17 C12 C11 120.2(3)
C13 C12 C11 121.1(3)
C14 C13 C12 120.5(4)
C13 C14 C15 120.4(4)
C16 C15 C14 120.0(4)
C15 C16 C17 119.9(4)
C16 C17 C12 120.5(4)
C19 C18 N1 123.3(4)
C19 C18 C23 116.2(4)
N1 C18 C23 120.0(4)
C18 C19 C20 122.3(5)
C18 C19 Br1 120.1(3)
C20 C19 Br1 117.6(4)
C21 C20 C19 118.9(5)
C22 C21 C20 121.0(4)
C21 C22 C23 119.2(5)
C22 C23 C18 122.3(5)
C22 C23 Br2 119.2(4)
C18 C23 Br2 118.5(3)
O1 C24 C9 117.8(4)
O1 C24 C25 119.8(4)
C9 C24 C25 122.3(4)

loop_
_geom_bond_atom_site_label_1
_geom_bond_atom_site_label_2
_geom_bond_distance
Ru1 C2 2.159(4)
Ru1 C3 2.173(4)
Ru1 C8 2.185(4)
Ru1 C9 2.187(4)
Ru1 C1 2.189(4)
Ru1 C4 2.194(4)
Ru1 C7 2.194(4)
Ru1 C6 2.195(4)
Ru1 C5 2.202(5)
Ru1 C10 2.217(4)
Br1 C19 1.888(5)
Br2 C23 1.890(5)
O1 C24 1.233(5)
N1 C11 1.276(5)
N1 C18 1.404(5)
C1 C2 1.434(6)
C1 C5 1.446(7)
C1 C01 1.492(7)
C2 C3 1.429(6)
C2 C02 1.491(6)
C3 C4 1.439(6)
C3 C03 1.500(6)
C4 C5 1.406(7)
C4 C04 1.492(6)
C5 C05 1.497(7)
C6 C7 1.423(6)
C6 C10 1.431(5)
C7 C8 1.400(7)
C8 C9 1.446(6)
C9 C10 1.462(5)
C9 C24 1.474(6)
C10 C11 1.476(5)
C11 C12 1.500(5)
C12 C17 1.390(5)
C12 C13 1.397(5)
C13 C14 1.370(6)
C14 C15 1.381(7)
C15 C16 1.380(7)
C16 C17 1.384(6)
C18 C19 1.387(6)
C18 C23 1.408(6)
C19 C20 1.398(6)
C20 C21 1.375(8)
C21 C22 1.375(9)
C22 C23 1.379(6)
C24 C25 1.489(7)
